data_4518200
loop_
_publ_author_name
'See, Xin Yi'
'Wen, Xuelan'
'Wheeler, T. Alexander'
'Klein, Channing K.'
'Goodpaster, Jason D.'
'Reiner, Benjamin R.'
'Tonks, Ian A.'

_publ_section_title
;
 Iterative Supervised Principal Component Analysis Driven Ligand Design
 for Regioselective Ti-Catalyzed Pyrrole Synthesis
;
_journal_issue 22
_journal_name_full 'ACS Catalysis'
_journal_page_first 13504
_journal_page_last 13517
_journal_paper_doi 10.1021/acscatal.0c03939
_journal_volume 10
_journal_year 2020
_chemical_formula_moiety 'C30 H31 N5 Ti'
_chemical_formula_sum 'C30 H31 N5 Ti'
_chemical_formula_weight 509.50
_chemical_name_common Ti(NtBu)ind2py2
_space_group_crystal_system tetragonal
_space_group_IT_number 96
_space_group_name_Hall 'P 4nw 2abw'
_space_group_name_H-M_alt 'P 43 21 2'
_atom_sites_solution_hydrogens geom
_audit_creation_method SHELXL-2018/3
_cell_angle_alpha 90
_cell_angle_beta 90
_cell_angle_gamma 90
_cell_formula_units_Z 8
_cell_length_a 12.9396(11)
_cell_length_b 12.9396(11)
_cell_length_c 35.996(4)
_cell_measurement_reflns_used 9660
_cell_measurement_temperature 125(2)
_cell_measurement_theta_max 26.0615
_cell_measurement_theta_min 2.2965
_cell_volume 6026.9(10)
_computing_cell_refinement 'SAINT, Bruker'
_computing_data_collection 'APEX3, Bruker'
_computing_data_reduction 'SAINT, Bruker'
_computing_structure_refinement 'SHELXL-2018/3 (Sheldrick, 2018)'
_diffrn_ambient_temperature 125(2)
_diffrn_measured_fraction_theta_full 0.999
_diffrn_measured_fraction_theta_max 0.997
_diffrn_measurement_device_type 'Bruker Photon-II CMOS'
_diffrn_measurement_method '\f and \w scans'
_diffrn_radiation_type MoK\a
_diffrn_radiation_wavelength 0.71073
_diffrn_reflns_av_R_equivalents 0.0634
_diffrn_reflns_av_unetI/netI 0.0144
_diffrn_reflns_Laue_measured_fraction_full 0.999
_diffrn_reflns_Laue_measured_fraction_max 0.997
_diffrn_reflns_limit_h_max 16
_diffrn_reflns_limit_h_min -16
_diffrn_reflns_limit_k_max 16
_diffrn_reflns_limit_k_min -16
_diffrn_reflns_limit_l_max 45
_diffrn_reflns_limit_l_min -45
_diffrn_reflns_number 257685
_diffrn_reflns_point_group_measured_fraction_full 1.000
_diffrn_reflns_point_group_measured_fraction_max 0.997
_diffrn_reflns_theta_full 25.242
_diffrn_reflns_theta_max 26.413
_diffrn_reflns_theta_min 2.226
_diffrn_source micro
_exptl_absorpt_coefficient_mu 0.308
_exptl_absorpt_correction_type multi-scan
_exptl_absorpt_process_details 'SADABS, R. Blessing, 1995'
_exptl_crystal_colour Yellow
_exptl_crystal_density_diffrn 1.123
_exptl_crystal_description Cube
_exptl_crystal_F_000 2144
_exptl_crystal_size_max 0.100
_exptl_crystal_size_mid 0.100
_exptl_crystal_size_min 0.050
_exptl_transmission_factor_max 0.7454
_exptl_transmission_factor_min 0.7207
_refine_diff_density_max 0.153
_refine_diff_density_min -0.242
_refine_diff_density_rms 0.028
_refine_ls_abs_structure_details
;
 Flack x determined using 2354 quotients [(I+)-(I-)]/[(I+)+(I-)]
 (Parsons, Flack and Wagner, Acta Cryst. B69 (2013) 249-259).
;
_refine_ls_abs_structure_Flack -0.009(5)
_refine_ls_extinction_method none
_refine_ls_goodness_of_fit_ref 1.071
_refine_ls_hydrogen_treatment constr
_refine_ls_matrix_type full
_refine_ls_number_parameters 328
_refine_ls_number_reflns 6183
_refine_ls_number_restraints 0
_refine_ls_restrained_S_all 1.071
_refine_ls_R_factor_all 0.0266
_refine_ls_R_factor_gt 0.0237
_refine_ls_shift/su_max 0.001
_refine_ls_shift/su_mean 0.000
_refine_ls_structure_factor_coef Fsqd
_refine_ls_weighting_details 'w=1/[\s^2^(Fo^2^)+(0.0309P)^2^+1.0962P] where P=(Fo^2^+2Fc^2^)/3'
_refine_ls_weighting_scheme calc
_refine_ls_wR_factor_gt 0.0599
_refine_ls_wR_factor_ref 0.0617
_reflns_Friedel_coverage 0.712
_reflns_Friedel_fraction_full 1.000
_reflns_Friedel_fraction_max 0.997
_reflns_number_gt 5843
_reflns_number_total 6183
_reflns_threshold_expression 'I > 2\s(I)'
_cod_data_source_file 12.cif
_cod_data_source_block 20011_x_sq
_cod_depositor_comments 'Adding full bibliography for 4518200--4518203.cif.'
_cod_original_cell_volume 6026.9(12)
_cod_database_code 4518200
_shelx_shelxl_version_number 2018/3
_shelx_space_group_comment
;
The symmetry employed for this shelxl refinement is uniquely defined
by the following loop, which should always be used as a source of
symmetry information in preference to the above space-group names.
They are only intended as comments.
;
_shelx_estimated_absorpt_t_min 0.970
_shelx_estimated_absorpt_t_max 0.985

loop_
_space_group_symop_operation_xyz
'x, y, z'
'-x, -y, z+1/2'
'-y+1/2, x+1/2, z+3/4'
'y+1/2, -x+1/2, z+1/4'
'-x+1/2, y+1/2, -z+3/4'
'x+1/2, -y+1/2, -z+1/4'
'y, x, -z'
'-y, -x, -z+1/2'

loop_
_atom_site_label
_atom_site_type_symbol
_atom_site_fract_x
_atom_site_fract_y
_atom_site_fract_z
_atom_site_U_iso_or_equiv
_atom_site_adp_type
_atom_site_occupancy
_atom_site_site_symmetry_order
_atom_site_calc_flag
_atom_site_refinement_flags_posn
_atom_site_refinement_flags_adp
_atom_site_refinement_flags_occupancy
_atom_site_disorder_assembly
_atom_site_disorder_group
Ti1 Ti 0.95568(2) 0.55552(2) 0.35954(2) 0.02077(8) Uani 1 1 d . . . . .
C1 C 1.15154(15) 0.44451(17) 0.39161(6) 0.0416(5) Uani 1 1 d . . . . .
N1 N 1.06106(12) 0.49778(12) 0.37765(4) 0.0286(3) Uani 1 1 d . . . . .
N2 N 1.00012(12) 0.65396(11) 0.31737(4) 0.0236(3) Uani 1 1 d . . . . .
C2 C 1.24623(17) 0.51332(19) 0.38780(7) 0.0481(6) Uani 1 1 d . . . . .
H2A H 1.257783 0.529284 0.361511 0.072 Uiso 1 1 calc R U . . .
H2B H 1.306800 0.477392 0.397818 0.072 Uiso 1 1 calc R U . . .
H2C H 1.235137 0.577637 0.401614 0.072 Uiso 1 1 calc R U . . .
N3 N 0.82931(11) 0.50182(11) 0.38846(4) 0.0250(3) Uani 1 1 d . . . . .
C3 C 1.1340(2) 0.4208(3) 0.43292(8) 0.0790(11) Uani 1 1 d . . . . .
H3A H 1.072399 0.377425 0.435689 0.118 Uiso 1 1 calc R U . . .
H3B H 1.124206 0.485582 0.446559 0.118 Uiso 1 1 calc R U . . .
H3C H 1.194265 0.384179 0.442870 0.118 Uiso 1 1 calc R U . . .
N4 N 0.94799(12) 0.69155(11) 0.39776(4) 0.0267(3) Uani 1 1 d . . . . .
C4 C 1.1664(2) 0.3461(2) 0.36880(11) 0.0802(11) Uani 1 1 d . . . . .
H4A H 1.106024 0.301191 0.371853 0.120 Uiso 1 1 calc R U . . .
H4B H 1.228438 0.309771 0.377392 0.120 Uiso 1 1 calc R U . . .
H4C H 1.174361 0.364153 0.342513 0.120 Uiso 1 1 calc R U . . .
N5 N 0.92698(11) 0.43709(11) 0.31553(4) 0.0242(3) Uani 1 1 d . . . . .
C5 C 1.08941(14) 0.71245(14) 0.31676(5) 0.0274(4) Uani 1 1 d . . . . .
H5 H 1.146056 0.701418 0.333075 0.033 Uiso 1 1 calc R U . . .
C6 C 1.08760(15) 0.78805(15) 0.29012(5) 0.0315(4) Uani 1 1 d . . . . .
H6 H 1.140177 0.837333 0.285083 0.038 Uiso 1 1 calc R U . . .
C8 C 0.93937(14) 0.69361(13) 0.28869(4) 0.0232(3) Uani 1 1 d . . . . .
C7 C 0.99078(15) 0.77784(14) 0.27146(5) 0.0275(4) Uani 1 1 d . . . . .
C9 C 0.84338(15) 0.65982(15) 0.27607(5) 0.0279(4) Uani 1 1 d . . . . .
H9 H 0.809757 0.602815 0.287498 0.033 Uiso 1 1 calc R U . . .
C10 C 0.79783(17) 0.71135(16) 0.24639(5) 0.0344(4) Uani 1 1 d . . . . .
H10 H 0.732709 0.688881 0.237267 0.041 Uiso 1 1 calc R U . . .
C11 C 0.84713(17) 0.79628(17) 0.22976(5) 0.0362(5) Uani 1 1 d . . . . .
H11 H 0.814212 0.831220 0.209792 0.043 Uiso 1 1 calc R U . . .
C12 C 0.94227(17) 0.82976(16) 0.24189(5) 0.0354(4) Uani 1 1 d . . . . .
H12 H 0.974824 0.887303 0.230410 0.042 Uiso 1 1 calc R U . . .
C13 C 0.82489(15) 0.42110(13) 0.41365(4) 0.0260(4) Uani 1 1 d . . . . .
H13 H 0.881802 0.377231 0.419070 0.031 Uiso 1 1 calc R U . . .
C14 C 0.73029(15) 0.41128(14) 0.42984(5) 0.0286(4) Uani 1 1 d . . . . .
H14 H 0.710272 0.361310 0.447785 0.034 Uiso 1 1 calc R U . . .
C15 C 0.66739(15) 0.49074(14) 0.41452(5) 0.0258(4) Uani 1 1 d . . . . .
C16 C 0.73103(13) 0.54491(13) 0.38880(4) 0.0242(3) Uani 1 1 d . . . . .
C17 C 0.69217(15) 0.62754(14) 0.36812(5) 0.0301(4) Uani 1 1 d . . . . .
H17 H 0.735082 0.664320 0.351278 0.036 Uiso 1 1 calc R U . . .
C18 C 0.58976(16) 0.65433(15) 0.37281(6) 0.0369(5) Uani 1 1 d . . . . .
H18 H 0.561904 0.709850 0.358739 0.044 Uiso 1 1 calc R U . . .
C19 C 0.52601(16) 0.60146(16) 0.39785(6) 0.0398(5) Uani 1 1 d . . . . .
H19 H 0.455789 0.621646 0.400444 0.048 Uiso 1 1 calc R U . . .
C20 C 0.56354(15) 0.52061(15) 0.41880(5) 0.0342(4) Uani 1 1 d . . . . .
H20 H 0.519911 0.485550 0.435881 0.041 Uiso 1 1 calc R U . . .
C21 C 0.94144(15) 0.78997(14) 0.38712(5) 0.0296(4) Uani 1 1 d . . . . .
H21 H 0.939843 0.804974 0.361293 0.036 Uiso 1 1 calc R U . . .
C22 C 0.93686(18) 0.87129(15) 0.41204(5) 0.0388(5) Uani 1 1 d . . . . .
H22 H 0.932451 0.940562 0.403434 0.047 Uiso 1 1 calc R U . . .
C23 C 0.93879(18) 0.85009(17) 0.44946(5) 0.0408(5) Uani 1 1 d . . . . .
H23 H 0.935484 0.904536 0.467124 0.049 Uiso 1 1 calc R U . . .
C24 C 0.94560(19) 0.74862(16) 0.46101(5) 0.0407(5) Uani 1 1 d . . . . .
H24 H 0.947035 0.732115 0.486717 0.049 Uiso 1 1 calc R U . . .
C25 C 0.95029(18) 0.67170(15) 0.43463(5) 0.0361(4) Uani 1 1 d . . . . .
H25 H 0.955332 0.601934 0.442645 0.043 Uiso 1 1 calc R U . . .
C26 C 0.99565(15) 0.43148(15) 0.28749(5) 0.0317(4) Uani 1 1 d . . . . .
H26 H 1.044425 0.485815 0.284732 0.038 Uiso 1 1 calc R U . . .
C27 C 0.99846(16) 0.35043(17) 0.26256(5) 0.0346(4) Uani 1 1 d . . . . .
H27 H 1.048290 0.349212 0.243179 0.042 Uiso 1 1 calc R U . . .
C28 C 0.92804(17) 0.27152(16) 0.26621(5) 0.0365(5) Uani 1 1 d . . . . .
H28 H 0.929098 0.214310 0.249674 0.044 Uiso 1 1 calc R U . . .
C29 C 0.85594(17) 0.27693(17) 0.29428(6) 0.0385(5) Uani 1 1 d . . . . .
H29 H 0.805850 0.223867 0.297180 0.046 Uiso 1 1 calc R U . . .
C30 C 0.85733(15) 0.36087(15) 0.31830(5) 0.0290(4) Uani 1 1 d . . . . .
H30 H 0.806937 0.364395 0.337453 0.035 Uiso 1 1 calc R U . . .

loop_
_atom_site_aniso_label
_atom_site_aniso_U_11
_atom_site_aniso_U_22
_atom_site_aniso_U_33
_atom_site_aniso_U_23
_atom_site_aniso_U_13
_atom_site_aniso_U_12
Ti1 0.02191(15) 0.02020(15) 0.02019(13) 0.00081(11) 0.00123(11) -0.00183(12)
C1 0.0287(10) 0.0354(11) 0.0608(13) 0.0097(11) -0.0155(9) -0.0037(8)
N1 0.0291(8) 0.0264(7) 0.0304(7) 0.0001(6) -0.0044(6) -0.0034(6)
N2 0.0256(7) 0.0232(7) 0.0219(7) 0.0008(6) 0.0011(6) -0.0029(6)
C2 0.0313(11) 0.0528(14) 0.0601(14) 0.0068(12) -0.0111(11) -0.0097(10)
N3 0.0297(8) 0.0225(7) 0.0227(7) 0.0006(6) 0.0038(6) -0.0021(6)
C3 0.0448(15) 0.109(3) 0.083(2) 0.063(2) -0.0273(14) -0.0169(15)
N4 0.0303(8) 0.0265(7) 0.0232(7) -0.0010(6) 0.0024(6) -0.0030(6)
C4 0.0451(15) 0.0363(13) 0.159(3) -0.0188(18) -0.0324(19) 0.0138(11)
N5 0.0268(7) 0.0227(7) 0.0233(6) -0.0004(6) 0.0002(5) 0.0002(6)
C5 0.0238(9) 0.0286(9) 0.0298(9) 0.0011(7) 0.0010(7) -0.0035(7)
C6 0.0291(9) 0.0287(10) 0.0365(10) 0.0043(8) 0.0066(8) -0.0063(8)
C8 0.0279(9) 0.0217(8) 0.0200(7) -0.0016(6) 0.0053(7) 0.0023(7)
C7 0.0303(9) 0.0280(9) 0.0242(8) 0.0018(7) 0.0085(7) 0.0023(7)
C9 0.0307(10) 0.0256(9) 0.0273(8) -0.0045(7) -0.0011(7) 0.0006(7)
C10 0.0345(11) 0.0386(11) 0.0301(9) -0.0081(8) -0.0050(8) 0.0075(8)
C11 0.0440(12) 0.0412(11) 0.0232(9) 0.0021(8) 0.0019(8) 0.0148(9)
C12 0.0418(11) 0.0353(10) 0.0291(9) 0.0098(8) 0.0113(9) 0.0089(9)
C13 0.0348(10) 0.0220(9) 0.0212(8) 0.0002(7) -0.0012(7) -0.0035(7)
C14 0.0392(11) 0.0269(9) 0.0195(8) 0.0004(7) 0.0024(7) -0.0086(8)
C15 0.0320(9) 0.0228(9) 0.0224(8) -0.0032(7) 0.0059(7) -0.0068(7)
C16 0.0276(8) 0.0213(8) 0.0238(8) -0.0029(7) 0.0048(7) -0.0050(7)
C17 0.0321(10) 0.0237(9) 0.0343(10) 0.0023(8) 0.0070(8) -0.0031(8)
C18 0.0367(11) 0.0242(10) 0.0497(12) 0.0031(9) 0.0039(9) 0.0030(8)
C19 0.0282(10) 0.0326(10) 0.0587(13) -0.0038(9) 0.0110(9) 0.0005(8)
C20 0.0331(10) 0.0320(10) 0.0375(10) -0.0033(8) 0.0136(8) -0.0069(8)
C21 0.0352(10) 0.0292(9) 0.0244(8) 0.0009(7) 0.0027(8) 0.0051(8)
C22 0.0547(14) 0.0267(10) 0.0349(10) -0.0022(8) -0.0035(10) 0.0050(9)
C23 0.0530(13) 0.0376(11) 0.0320(10) -0.0110(8) 0.0001(10) 0.0007(10)
C24 0.0568(14) 0.0428(11) 0.0223(8) -0.0013(8) 0.0005(9) -0.0042(11)
C25 0.0505(12) 0.0320(10) 0.0259(9) 0.0045(7) 0.0001(9) -0.0038(10)
C26 0.0303(9) 0.0320(10) 0.0328(9) -0.0031(8) 0.0063(8) -0.0020(8)
C27 0.0352(10) 0.0407(11) 0.0280(9) -0.0066(8) 0.0017(8) 0.0062(8)
C28 0.0445(12) 0.0350(10) 0.0301(9) -0.0118(8) -0.0075(9) 0.0036(9)
C29 0.0453(12) 0.0335(11) 0.0365(10) -0.0076(9) -0.0044(9) -0.0094(9)
C30 0.0310(10) 0.0292(10) 0.0267(8) -0.0018(7) -0.0006(8) -0.0043(7)

loop_
_atom_type_symbol
_atom_type_description
_atom_type_scat_dispersion_real
_atom_type_scat_dispersion_imag
_atom_type_scat_source
C C 0.0033 0.0016 'International Tables Vol C Tables 4.2.6.8 and 6.1.1.4'
H H 0.0000 0.0000 'International Tables Vol C Tables 4.2.6.8 and 6.1.1.4'
N N 0.0061 0.0033 'International Tables Vol C Tables 4.2.6.8 and 6.1.1.4'
Ti Ti 0.2776 0.4457 'International Tables Vol C Tables 4.2.6.8 and 6.1.1.4'

loop_
_geom_angle_atom_site_label_1
_geom_angle_atom_site_label_2
_geom_angle_atom_site_label_3
_geom_angle
_geom_angle_site_symmetry_1
_geom_angle_site_symmetry_3
_geom_angle_publ_flag
N1 Ti1 N3 107.30(7) . . ?
N1 Ti1 N2 109.42(7) . . ?
N3 Ti1 N2 143.28(6) . . ?
N1 Ti1 N5 96.00(6) . . ?
N3 Ti1 N5 89.71(6) . . ?
N2 Ti1 N5 87.02(6) . . ?
N1 Ti1 N4 98.45(7) . . ?
N3 Ti1 N4 85.38(6) . . ?
N2 Ti1 N4 88.80(6) . . ?
N5 Ti1 N4 165.53(6) . . ?
N1 C1 C2 109.95(17) . . ?
N1 C1 C4 108.19(18) . . ?
C2 C1 C4 109.8(2) . . ?
N1 C1 C3 108.18(19) . . ?
C2 C1 C3 108.9(2) . . ?
C4 C1 C3 111.9(2) . . ?
C1 N1 Ti1 177.06(15) . . ?
C5 N2 C8 104.95(14) . . ?
C5 N2 Ti1 125.67(12) . . ?
C8 N2 Ti1 127.90(12) . . ?
C1 C2 H2A 109.5 . . ?
C1 C2 H2B 109.5 . . ?
H2A C2 H2B 109.5 . . ?
C1 C2 H2C 109.5 . . ?
H2A C2 H2C 109.5 . . ?
H2B C2 H2C 109.5 . . ?
C13 N3 C16 105.02(14) . . ?
C13 N3 Ti1 128.21(12) . . ?
C16 N3 Ti1 126.60(11) . . ?
C1 C3 H3A 109.5 . . ?
C1 C3 H3B 109.5 . . ?
H3A C3 H3B 109.5 . . ?
C1 C3 H3C 109.5 . . ?
H3A C3 H3C 109.5 . . ?
H3B C3 H3C 109.5 . . ?
C21 N4 C25 117.71(15) . . ?
C21 N4 Ti1 125.33(11) . . ?
C25 N4 Ti1 116.95(12) . . ?
C1 C4 H4A 109.5 . . ?
C1 C4 H4B 109.5 . . ?
H4A C4 H4B 109.5 . . ?
C1 C4 H4C 109.5 . . ?
H4A C4 H4C 109.5 . . ?
H4B C4 H4C 109.5 . . ?
C30 N5 C26 117.39(15) . . ?
C30 N5 Ti1 124.30(12) . . ?
C26 N5 Ti1 117.30(12) . . ?
C6 C5 N2 112.83(16) . . ?
C6 C5 H5 123.6 . . ?
N2 C5 H5 123.6 . . ?
C5 C6 C7 106.16(16) . . ?
C5 C6 H6 126.9 . . ?
C7 C6 H6 126.9 . . ?
C9 C8 N2 128.92(16) . . ?
C9 C8 C7 121.08(16) . . ?
N2 C8 C7 109.98(15) . . ?
C12 C7 C8 119.23(18) . . ?
C12 C7 C6 134.71(18) . . ?
C8 C7 C6 106.05(16) . . ?
C10 C9 C8 118.56(19) . . ?
C10 C9 H9 120.7 . . ?
C8 C9 H9 120.7 . . ?
C9 C10 C11 120.7(2) . . ?
C9 C10 H10 119.7 . . ?
C11 C10 H10 119.7 . . ?
C12 C11 C10 121.16(18) . . ?
C12 C11 H11 119.4 . . ?
C10 C11 H11 119.4 . . ?
C11 C12 C7 119.27(18) . . ?
C11 C12 H12 120.4 . . ?
C7 C12 H12 120.4 . . ?
C14 C13 N3 112.82(17) . . ?
C14 C13 H13 123.6 . . ?
N3 C13 H13 123.6 . . ?
C13 C14 C15 106.33(16) . . ?
C13 C14 H14 126.8 . . ?
C15 C14 H14 126.8 . . ?
C20 C15 C14 134.65(17) . . ?
C20 C15 C16 119.24(17) . . ?
C14 C15 C16 106.08(16) . . ?
N3 C16 C17 129.23(16) . . ?
N3 C16 C15 109.75(15) . . ?
C17 C16 C15 121.02(17) . . ?
C18 C17 C16 118.22(17) . . ?
C18 C17 H17 120.9 . . ?
C16 C17 H17 120.9 . . ?
C17 C18 C19 121.43(19) . . ?
C17 C18 H18 119.3 . . ?
C19 C18 H18 119.3 . . ?
C20 C19 C18 121.03(19) . . ?
C20 C19 H19 119.5 . . ?
C18 C19 H19 119.5 . . ?
C19 C20 C15 119.04(17) . . ?
C19 C20 H20 120.5 . . ?
C15 C20 H20 120.5 . . ?
N4 C21 C22 122.90(16) . . ?
N4 C21 H21 118.5 . . ?
C22 C21 H21 118.5 . . ?
C23 C22 C21 118.84(18) . . ?
C23 C22 H22 120.6 . . ?
C21 C22 H22 120.6 . . ?
C22 C23 C24 119.08(18) . . ?
C22 C23 H23 120.5 . . ?
C24 C23 H23 120.5 . . ?
C25 C24 C23 118.87(18) . . ?
C25 C24 H24 120.6 . . ?
C23 C24 H24 120.6 . . ?
N4 C25 C24 122.59(18) . . ?
N4 C25 H25 118.7 . . ?
C24 C25 H25 118.7 . . ?
N5 C26 C27 123.06(18) . . ?
N5 C26 H26 118.5 . . ?
C27 C26 H26 118.5 . . ?
C28 C27 C26 118.98(18) . . ?
C28 C27 H27 120.5 . . ?
C26 C27 H27 120.5 . . ?
C27 C28 C29 118.78(18) . . ?
C27 C28 H28 120.6 . . ?
C29 C28 H28 120.6 . . ?
C28 C29 C30 119.21(19) . . ?
C28 C29 H29 120.4 . . ?
C30 C29 H29 120.4 . . ?
N5 C30 C29 122.56(18) . . ?
N5 C30 H30 118.7 . . ?
C29 C30 H30 118.7 . . ?

loop_
_geom_bond_atom_site_label_1
_geom_bond_atom_site_label_2
_geom_bond_distance
_geom_bond_site_symmetry_2
_geom_bond_publ_flag
Ti1 N1 1.6859(15) . ?
Ti1 N3 2.0591(15) . ?
Ti1 N2 2.0633(14) . ?
Ti1 N5 2.2352(14) . ?
Ti1 N4 2.2362(14) . ?
C1 N1 1.449(2) . ?
C1 C2 1.521(3) . ?
C1 C4 1.528(4) . ?
C1 C3 1.535(4) . ?
N2 C5 1.381(2) . ?
N2 C8 1.395(2) . ?
C2 H2A 0.9800 . ?
C2 H2B 0.9800 . ?
C2 H2C 0.9800 . ?
N3 C13 1.384(2) . ?
N3 C16 1.389(2) . ?
C3 H3A 0.9800 . ?
C3 H3B 0.9800 . ?
C3 H3C 0.9800 . ?
N4 C21 1.333(2) . ?
N4 C25 1.352(2) . ?
C4 H4A 0.9800 . ?
C4 H4B 0.9800 . ?
C4 H4C 0.9800 . ?
N5 C30 1.340(2) . ?
N5 C26 1.347(2) . ?
C5 C6 1.370(3) . ?
C5 H5 0.9500 . ?
C6 C7 1.428(3) . ?
C6 H6 0.9500 . ?
C8 C9 1.393(3) . ?
C8 C7 1.420(2) . ?
C7 C12 1.407(3) . ?
C9 C10 1.390(3) . ?
C9 H9 0.9500 . ?
C10 C11 1.405(3) . ?
C10 H10 0.9500 . ?
C11 C12 1.376(3) . ?
C11 H11 0.9500 . ?
C12 H12 0.9500 . ?
C13 C14 1.362(3) . ?
C13 H13 0.9500 . ?
C14 C15 1.422(3) . ?
C14 H14 0.9500 . ?
C15 C20 1.407(3) . ?
C15 C16 1.424(2) . ?
C16 C17 1.396(3) . ?
C17 C18 1.380(3) . ?
C17 H17 0.9500 . ?
C18 C19 1.400(3) . ?
C18 H18 0.9500 . ?
C19 C20 1.378(3) . ?
C19 H19 0.9500 . ?
C20 H20 0.9500 . ?
C21 C22 1.384(3) . ?
C21 H21 0.9500 . ?
C22 C23 1.375(3) . ?
C22 H22 0.9500 . ?
C23 C24 1.380(3) . ?
C23 H23 0.9500 . ?
C24 C25 1.377(3) . ?
C24 H24 0.9500 . ?
C25 H25 0.9500 . ?
C26 C27 1.381(3) . ?
C26 H26 0.9500 . ?
C27 C28 1.375(3) . ?
C27 H27 0.9500 . ?
C28 C29 1.377(3) . ?
C28 H28 0.9500 . ?
C29 C30 1.388(3) . ?
C29 H29 0.9500 . ?
C30 H30 0.9500 . ?

loop_
_geom_torsion_atom_site_label_1
_geom_torsion_atom_site_label_2
_geom_torsion_atom_site_label_3
_geom_torsion_atom_site_label_4
_geom_torsion
_geom_torsion_site_symmetry_1
_geom_torsion_site_symmetry_2
_geom_torsion_site_symmetry_3
_geom_torsion_site_symmetry_4
_geom_torsion_publ_flag
C8 N2 C5 C6 1.5(2) . . . . ?
Ti1 N2 C5 C6 -165.43(13) . . . . ?
N2 C5 C6 C7 -0.9(2) . . . . ?
C5 N2 C8 C9 176.81(17) . . . . ?
Ti1 N2 C8 C9 -16.6(3) . . . . ?
C5 N2 C8 C7 -1.61(19) . . . . ?
Ti1 N2 C8 C7 164.96(12) . . . . ?
C9 C8 C7 C12 1.9(3) . . . . ?
N2 C8 C7 C12 -179.50(16) . . . . ?
C9 C8 C7 C6 -177.42(16) . . . . ?
N2 C8 C7 C6 1.14(19) . . . . ?
C5 C6 C7 C12 -179.4(2) . . . . ?
C5 C6 C7 C8 -0.2(2) . . . . ?
N2 C8 C9 C10 -179.13(16) . . . . ?
C7 C8 C9 C10 -0.9(3) . . . . ?
C8 C9 C10 C11 -0.6(3) . . . . ?
C9 C10 C11 C12 1.1(3) . . . . ?
C10 C11 C12 C7 0.0(3) . . . . ?
C8 C7 C12 C11 -1.5(3) . . . . ?
C6 C7 C12 C11 177.7(2) . . . . ?
C16 N3 C13 C14 -0.27(19) . . . . ?
Ti1 N3 C13 C14 175.27(12) . . . . ?
N3 C13 C14 C15 -0.1(2) . . . . ?
C13 C14 C15 C20 178.2(2) . . . . ?
C13 C14 C15 C16 0.45(19) . . . . ?
C13 N3 C16 C17 -178.83(18) . . . . ?
Ti1 N3 C16 C17 5.5(3) . . . . ?
C13 N3 C16 C15 0.56(18) . . . . ?
Ti1 N3 C16 C15 -175.08(11) . . . . ?
C20 C15 C16 N3 -178.83(16) . . . . ?
C14 C15 C16 N3 -0.64(19) . . . . ?
C20 C15 C16 C17 0.6(3) . . . . ?
C14 C15 C16 C17 178.81(16) . . . . ?
N3 C16 C17 C18 178.27(18) . . . . ?
C15 C16 C17 C18 -1.1(3) . . . . ?
C16 C17 C18 C19 0.7(3) . . . . ?
C17 C18 C19 C20 0.1(3) . . . . ?
C18 C19 C20 C15 -0.5(3) . . . . ?
C14 C15 C20 C19 -177.4(2) . . . . ?
C16 C15 C20 C19 0.2(3) . . . . ?
C25 N4 C21 C22 -0.1(3) . . . . ?
Ti1 N4 C21 C22 179.98(16) . . . . ?
N4 C21 C22 C23 -0.2(3) . . . . ?
C21 C22 C23 C24 0.2(4) . . . . ?
C22 C23 C24 C25 0.0(4) . . . . ?
C21 N4 C25 C24 0.3(3) . . . . ?
Ti1 N4 C25 C24 -179.70(18) . . . . ?
C23 C24 C25 N4 -0.3(4) . . . . ?
C30 N5 C26 C27 -1.6(3) . . . . ?
Ti1 N5 C26 C27 167.40(15) . . . . ?
N5 C26 C27 C28 0.2(3) . . . . ?
C26 C27 C28 C29 1.1(3) . . . . ?
C27 C28 C29 C30 -0.9(3) . . . . ?
C26 N5 C30 C29 1.8(3) . . . . ?
Ti1 N5 C30 C29 -166.36(15) . . . . ?
C28 C29 C30 N5 -0.6(3) . . . . ?
